data_2109001
loop_
_publ_author_name
'Hoser, Anna Agnieszka'
'Rekis, Toms'
'Madsen, Anders \/Ostergaard'

_publ_section_title
;
 Dynamics and disorder: on the stability of pyrazinamide polymorphs
;
_journal_issue '3 Part 1'
_journal_name_full 'Acta Crystallographica Section B'
_journal_page_first 416
_journal_page_last 424
_journal_paper_doi 10.1107/S2052520622004577
_journal_volume 78
_journal_year 2022
_chemical_formula_sum 'C5 H5 N3 O'
_chemical_formula_weight 123.1
_chemical_name_common Pyrazinamide
_space_group_IT_number 14
_space_group_name_Hall '-P 2ybc'
_space_group_name_H-M_alt 'P 1 21/c 1'
_symmetry_cell_setting monoclinic
_symmetry_Int_Tables_number 14
_symmetry_space_group_name_Hall '-P 2ybc'
_symmetry_space_group_name_H-M 'P 1 21/c 1'
_cell_angle_alpha 90
_cell_angle_beta 100.9820(10)
_cell_angle_gamma 90
_cell_formula_units_Z 4
_cell_length_a 14.3433(9)
_cell_length_b 3.6086(2)
_cell_length_c 10.6023(7)
_cell_measurement_reflns_used 4273
_cell_measurement_temperature 10
_cell_measurement_theta_max 32.82
_cell_measurement_theta_min 2.89
_cell_volume 538.72(6)
_diffrn_ambient_temperature 10
_diffrn_measured_fraction_theta_full 0.98
_diffrn_measured_fraction_theta_max 0.92
_diffrn_measurement_device_type 'Bruker APEX II CCD'
_diffrn_radiation_probe x-ray
_diffrn_radiation_source 'X-ray tube'
_diffrn_radiation_type 'Mo K\a'
_diffrn_radiation_wavelength 0.71073
_diffrn_reflns_av_R_equivalents 0.0111
_diffrn_reflns_av_unetI/netI 0.0138
_diffrn_reflns_limit_h_max 20
_diffrn_reflns_limit_h_min -20
_diffrn_reflns_limit_k_max 5
_diffrn_reflns_limit_k_min -5
_diffrn_reflns_limit_l_max 15
_diffrn_reflns_limit_l_min -14
_diffrn_reflns_number 4273
_diffrn_reflns_theta_full 28.1
_diffrn_reflns_theta_max 32.82
_diffrn_reflns_theta_min 2.89
_exptl_absorpt_coefficient_mu 0.113
_exptl_crystal_colour colorless
_exptl_crystal_density_diffrn 1.518
_exptl_crystal_description prism
_exptl_crystal_F_000 256
_refine_diff_density_max 0.53
_refine_diff_density_min -0.24
_refine_ls_extinction_method none
_refine_ls_goodness_of_fit_gt 2.86
_refine_ls_goodness_of_fit_ref 2.69
_refine_ls_hydrogen_treatment constr
_refine_ls_number_constraints 0
_refine_ls_number_parameters 82
_refine_ls_number_reflns 1853
_refine_ls_number_restraints 0
_refine_ls_R_factor_all 0.0376
_refine_ls_R_factor_gt 0.0333
_refine_ls_shift/su_max 0.0064
_refine_ls_shift/su_mean 0.0009
_refine_ls_structure_factor_coef F
_refine_ls_weighting_details w=1/(\s^2^(F)+0.0001F^2^)
_refine_ls_weighting_scheme sigma
_refine_ls_wR_factor_gt 0.0462
_refine_ls_wR_factor_ref 0.0467
_reflns_number_gt 1620
_reflns_number_total 1853
_reflns_threshold_expression I>3\s(I)
_cod_data_source_file so5076sup1.cif
_cod_data_source_block beta10K
_cod_depositor_comments
;
The following automatic conversions were performed:

data item '_diffrn_radiation_probe' value 'X-ray' was changed to
'x-ray' in accordance with the
/home/data/users/saulius/crontab/automatic-downloads/rss-feeds/IUCr/lib/dictionaries/cif_core.dic
dictionary named 'cif_core.dic' version 2.4.2 last updated on
2011-04-26.

Automatic conversion script
Id: cif_fix_values 7556 2019-12-06 15:28:31Z antanas 
;
_cod_original_sg_symbol_Hall '-P 2ycb'
_cod_original_formula_sum 'C5 H5 N3 O1'
_cod_database_code 2109001

loop_
_space_group_symop_id
_space_group_symop_operation_xyz
1 x,y,z
2 -x,y+1/2,-z+1/2
3 -x,-y,-z
4 x,-y+1/2,z+1/2

loop_
_atom_site_label
_atom_site_type_symbol
_atom_site_fract_x
_atom_site_fract_y
_atom_site_fract_z
_atom_site_adp_type
_atom_site_U_iso_or_equiv
_atom_site_site_symmetry_multiplicity
_atom_site_occupancy
_atom_site_calc_flag
_atom_site_refinement_flags
_atom_site_disorder_assembly
_atom_site_disorder_group
O1 O 0.10075(4) 0.08701(16) 0.13098(6) Uani 0.01041(16) 4 1 d . . .
N2 N 0.26708(5) 0.52551(18) -0.03045(6) Uani 0.00861(18) 4 1 d . . .
N3 N 0.08402(4) 0.26789(19) -0.07798(6) Uani 0.01029(19) 4 1 d . . .
N1 N 0.37683(5) 0.47633(19) 0.21811(6) Uani 0.00941(18) 4 1 d . . .
C4 C 0.35771(5) 0.6392(2) -0.00375(8) Uani 0.0091(2) 4 1 d . . .
C2 C 0.41225(5) 0.6123(2) 0.11953(8) Uani 0.0092(2) 4 1 d . . .
C1 C 0.23193(5) 0.3857(2) 0.06768(7) Uani 0.0077(2) 4 1 d . . .
C5 C 0.28608(5) 0.3646(2) 0.19168(8) Uani 0.0089(2) 4 1 d . . .
C3 C 0.13194(4) 0.2360(2) 0.04208(7) Uani 0.0083(2) 4 1 d . . .
H1n3 H 0.111546 0.361273 -0.137119 Uiso 0.0123 4 1 d . . .
H2n3 H 0.025176 0.195362 -0.097296 Uiso 0.0123 4 1 d . . .
H1c4 H 0.385718 0.741879 -0.071325 Uiso 0.0109 4 1 d . . .
H1c2 H 0.477145 0.693636 0.134257 Uiso 0.011 4 1 d . . .
H1c5 H 0.257616 0.267626 0.259712 Uiso 0.0107 4 1 d . . .

loop_
_atom_site_aniso_label
_atom_site_aniso_type_symbol
_atom_site_aniso_U_11
_atom_site_aniso_U_22
_atom_site_aniso_U_33
_atom_site_aniso_U_12
_atom_site_aniso_U_13
_atom_site_aniso_U_23
O1 O 0.0098(3) 0.0125(3) 0.0091(3) -0.00132(19) 0.00228(19) 0.0012(2)
N2 N 0.0088(3) 0.0085(3) 0.0087(3) 0.0001(2) 0.0018(2) -0.0003(2)
N3 N 0.0079(3) 0.0140(3) 0.0086(3) -0.0019(2) 0.0005(2) 0.0010(2)
N1 N 0.0089(3) 0.0103(3) 0.0088(3) 0.0004(2) 0.0011(2) -0.0009(2)
C4 C 0.0094(3) 0.0093(3) 0.0089(4) -0.0003(2) 0.0026(2) 0.0000(3)
C2 C 0.0082(3) 0.0095(3) 0.0098(4) -0.0001(2) 0.0016(2) -0.0008(3)
C1 C 0.0081(3) 0.0072(3) 0.0079(3) 0.0006(2) 0.0015(2) -0.0004(3)
C5 C 0.0091(3) 0.0095(3) 0.0082(3) 0.0002(2) 0.0017(2) 0.0002(3)
C3 C 0.0082(3) 0.0075(3) 0.0091(4) 0.0006(2) 0.0014(2) -0.0007(3)

loop_
_atom_type_symbol
_atom_type_scat_dispersion_real
_atom_type_scat_dispersion_imag
_atom_type_scat_source
C 0.0033 0.0016 'International Tables Vol C tables 4.2.6.8 and 6.1.1.1'
H 0.0000 0.0000 'International Tables Vol C tables 4.2.6.8 and 6.1.1.1'
N 0.0061 0.0033 'International Tables Vol C tables 4.2.6.8 and 6.1.1.1'
O 0.0106 0.0060 'International Tables Vol C tables 4.2.6.8 and 6.1.1.1'

loop_
_exptl_crystal_face_index_h
_exptl_crystal_face_index_k
_exptl_crystal_face_index_l
_exptl_crystal_face_perp_dist
? ? ? ?

loop_
_geom_angle_atom_site_label_1
_geom_angle_atom_site_label_2
_geom_angle_atom_site_label_3
_geom_angle_site_symmetry_1
_geom_angle_site_symmetry_2
_geom_angle_site_symmetry_3
_geom_angle
_geom_angle_publ_flag
C4 N2 C1 . . . 116.41(6) ?
C3 N3 H1n3 . . . 120 ?
C3 N3 H2n3 . . . 120 ?
H1n3 N3 H2n3 . . . 120 ?
C2 N1 C5 . . . 116.40(6) ?
N2 C4 C2 . . . 121.69(8) ?
N2 C4 H1c4 . . . 119.15 ?
C2 C4 H1c4 . . . 119.15 ?
N1 C2 C4 . . . 121.95(7) ?
N1 C2 H1c2 . . . 119.02 ?
C4 C2 H1c2 . . . 119.02 ?
N2 C1 C5 . . . 121.90(7) ?
N2 C1 C3 . . . 118.77(6) ?
C5 C1 C3 . . . 119.30(7) ?
N1 C5 C1 . . . 121.63(8) ?
N1 C5 H1c5 . . . 119.19 ?
C1 C5 H1c5 . . . 119.19 ?
O1 C3 N3 . . . 124.67(6) ?
O1 C3 C1 . . . 119.14(6) ?
N3 C3 C1 . . . 116.18(7) ?

loop_
_geom_bond_atom_site_label_1
_geom_bond_atom_site_label_2
_geom_bond_site_symmetry_1
_geom_bond_site_symmetry_2
_geom_bond_distance
_geom_bond_publ_flag
O1 C3 . . 1.2402(10) ?
N2 C4 . . 1.3410(10) ?
N2 C1 . . 1.3383(11) ?
N3 C3 . . 1.3315(9) ?
N3 H1n3 . . 0.87 ?
N3 H2n3 . . 0.87 ?
N1 C2 . . 1.3392(11) ?
N1 C5 . . 1.3404(10) ?
C4 C2 . . 1.3928(11) ?
C4 H1c4 . . 0.96 ?
C2 H1c2 . . 0.96 ?
C1 C5 . . 1.3958(10) ?
C1 C3 . . 1.5081(9) ?
C5 H1c5 . . 0.96 ?

loop_
_geom_hbond_atom_site_label_D
_geom_hbond_atom_site_label_H
_geom_hbond_atom_site_label_A
_geom_hbond_site_symmetry_D
_geom_hbond_site_symmetry_H
_geom_hbond_site_symmetry_A
_geom_hbond_distance_DH
_geom_hbond_distance_HA
_geom_hbond_distance_DA
_geom_hbond_angle_DHA
_geom_hbond_publ_flag
N3 H1n3 O1 . . 4_554 0.87 2.44 3.1836(10) 143.62 ?
N3 H2n3 O1 . . 3_555 0.87 2.05 2.9004(9) 167.40 ?
C4 H1c4 N1 . . 4_564 0.96 2.43 3.3173(11) 152.80 ?
C5 H1c5 N2 . . 4_555 0.96 2.44 3.3228(11) 152.13 ?

loop_
_geom_torsion_atom_site_label_1
_geom_torsion_atom_site_label_2
_geom_torsion_atom_site_label_3
_geom_torsion_atom_site_label_4
_geom_torsion_site_symmetry_1
_geom_torsion_site_symmetry_2
_geom_torsion_site_symmetry_3
_geom_torsion_site_symmetry_4
_geom_torsion
_geom_torsion_publ_flag
? ? ? ? ? ? ? ? ? ?

loop_
_restr_angle_atom_site_label_1
_restr_angle_site_symmetry_1
_restr_angle_atom_site_label_2
_restr_angle_site_symmetry_2
_restr_angle_atom_site_label_3
_restr_angle_site_symmetry_3
_restr_angle_target
_restr_angle_target_weight_param
? ? ? ? ? ? ? ?

loop_
_restr_distance_atom_site_label_1
_restr_distance_site_symmetry_1
_restr_distance_atom_site_label_2
_restr_distance_site_symmetry_2
_restr_distance_target
_restr_distance_target_weight_param
? ? ? ? ? ?

loop_
_restr_equal_angle_atom_site_label_1
_restr_equal_angle_site_symmetry_1
_restr_equal_angle_atom_site_label_2
_restr_equal_angle_site_symmetry_2
_restr_equal_angle_atom_site_label_3
_restr_equal_angle_site_symmetry_3
_restr_equal_angle_class_class_id
_restr_equal_angle_class_target_weight_param
? ? ? ? ? ? ? ?

loop_
_restr_equal_distance_atom_site_label_1
_restr_equal_distance_site_symmetry_1
_restr_equal_distance_atom_site_label_2
_restr_equal_distance_site_symmetry_2
_restr_equal_distance_class_class_id
_restr_equal_distance_class_target_weight_param
? ? ? ? ? ?

loop_
_restr_equal_torsion_atom_site_label_1
_restr_equal_torsion_site_symmetry_1
_restr_equal_torsion_atom_site_label_2
_restr_equal_torsion_site_symmetry_2
_restr_equal_torsion_atom_site_label_3
_restr_equal_torsion_site_symmetry_3
_restr_equal_torsion_atom_site_label_4
_restr_equal_torsion_site_symmetry_4
_restr_equal_torsion_class_class_id
_restr_equal_torsion_class_target_weight_param
? ? ? ? ? ? ? ? ? ?

loop_
_restr_torsion_atom_site_label_1
_restr_torsion_site_symmetry_1
_restr_torsion_atom_site_label_2
_restr_torsion_site_symmetry_2
_restr_torsion_atom_site_label_3
_restr_torsion_site_symmetry_3
_restr_torsion_atom_site_label_4
_restr_torsion_site_symmetry_4
_restr_torsion_angle_target
_restr_torsion_weight_param
? ? ? ? ? ? ? ? ? ?

loop_
_twin_individual_id
_twin_individual_mass_fraction_refined
_twin_individual_twin_matrix_11
_twin_individual_twin_matrix_12
_twin_individual_twin_matrix_13
_twin_individual_twin_matrix_21
_twin_individual_twin_matrix_22
_twin_individual_twin_matrix_23
_twin_individual_twin_matrix_31
_twin_individual_twin_matrix_32
_twin_individual_twin_matrix_33
? ? ? ? ? ? ? ? ? ? ?

loop_
_jana_atom_site_adp_c_label
_jana_atom_site_adp_c_type_symbol
_jana_atom_site_adp_c_111
_jana_atom_site_adp_c_112
_jana_atom_site_adp_c_113
_jana_atom_site_adp_c_122
_jana_atom_site_adp_c_123
_jana_atom_site_adp_c_133
_jana_atom_site_adp_c_222
_jana_atom_site_adp_c_223
_jana_atom_site_adp_c_233
_jana_atom_site_adp_c_333
? ? ? ? ? ? ? ? ? ? ? ?

loop_
_jana_atom_site_adp_d_label
_jana_atom_site_adp_d_type_symbol
_jana_atom_site_adp_d_1111
_jana_atom_site_adp_d_1112
_jana_atom_site_adp_d_1113
_jana_atom_site_adp_d_1122
_jana_atom_site_adp_d_1123
_jana_atom_site_adp_d_1133
_jana_atom_site_adp_d_1222
_jana_atom_site_adp_d_1223
_jana_atom_site_adp_d_1233
_jana_atom_site_adp_d_1333
_jana_atom_site_adp_d_2222
_jana_atom_site_adp_d_2223
_jana_atom_site_adp_d_2233
_jana_atom_site_adp_d_2333
_jana_atom_site_adp_d_3333
? ? ? ? ? ? ? ? ? ? ? ? ? ? ? ? ?

loop_
_jana_atom_site_adp_e_label
_jana_atom_site_adp_e_type_symbol
_jana_atom_site_adp_e_11111
_jana_atom_site_adp_e_11112
_jana_atom_site_adp_e_11113
_jana_atom_site_adp_e_11122
_jana_atom_site_adp_e_11123
_jana_atom_site_adp_e_11133
_jana_atom_site_adp_e_11222
_jana_atom_site_adp_e_11223
_jana_atom_site_adp_e_11233
_jana_atom_site_adp_e_11333
_jana_atom_site_adp_e_12222
_jana_atom_site_adp_e_12223
_jana_atom_site_adp_e_12233
_jana_atom_site_adp_e_12333
_jana_atom_site_adp_e_13333
_jana_atom_site_adp_e_22222
_jana_atom_site_adp_e_22223
_jana_atom_site_adp_e_22233
_jana_atom_site_adp_e_22333
_jana_atom_site_adp_e_23333
_jana_atom_site_adp_e_33333
? ? ? ? ? ? ? ? ? ? ? ? ? ? ? ? ? ? ? ? ? ? ?

loop_
_jana_atom_site_adp_f_label
_jana_atom_site_adp_f_type_symbol
_jana_atom_site_adp_f_111111
_jana_atom_site_adp_f_111112
_jana_atom_site_adp_f_111113
_jana_atom_site_adp_f_111122
_jana_atom_site_adp_f_111123
_jana_atom_site_adp_f_111133
_jana_atom_site_adp_f_111222
_jana_atom_site_adp_f_111223
_jana_atom_site_adp_f_111233
_jana_atom_site_adp_f_111333
_jana_atom_site_adp_f_112222
_jana_atom_site_adp_f_112223
_jana_atom_site_adp_f_112233
_jana_atom_site_adp_f_112333
_jana_atom_site_adp_f_113333
_jana_atom_site_adp_f_122222
_jana_atom_site_adp_f_122223
_jana_atom_site_adp_f_122233
_jana_atom_site_adp_f_122333
_jana_atom_site_adp_f_123333
_jana_atom_site_adp_f_133333
_jana_atom_site_adp_f_222222
_jana_atom_site_adp_f_222223
_jana_atom_site_adp_f_222233
_jana_atom_site_adp_f_222333
_jana_atom_site_adp_f_223333
_jana_atom_site_adp_f_233333
_jana_atom_site_adp_f_333333
? ? ? ? ? ? ? ? ? ? ? ? ? ? ? ? ? ? ? ? ? ? ? ? ? ? ? ? ? ?
